data_2227352
loop_
_publ_author_name
'Du, Lingyun'
'Zhang, Wenkang'

_publ_section_title
;
 1,5-Bis[1-(2-hydroxyphenyl)ethylidene]carbonohydrazide
 dimethylformamide monosolvate
;
_journal_coeditor_code CV2762
_journal_issue 10
_journal_name_full 'Acta Crystallographica Section E'
_journal_page_first o2645
_journal_paper_doi 10.1107/S1600536810037517
_journal_volume 66
_journal_year 2010
_chemical_formula_iupac 'C17 H18 N4 O3, C3 H7 N O'
_chemical_formula_moiety 'C17 H18 N4 O3, C3 H7 N O'
_chemical_formula_sum 'C20 H25 N5 O4'
_chemical_formula_weight 399.45
_chemical_name_systematic
;
1,5-Bis[1-(2-hydroxyphenyl)ethylidene]carbonohydrazide dimethylformamide
monosolvate
;
_space_group_IT_number 14
_symmetry_cell_setting monoclinic
_symmetry_space_group_name_Hall '-P 2ybc'
_symmetry_space_group_name_H-M 'P 1 21/c 1'
_atom_sites_solution_hydrogens geom
_atom_sites_solution_primary direct
_atom_sites_solution_secondary difmap
_audit_creation_method SHELXL-97
_cell_angle_alpha 90.00
_cell_angle_beta 94.4720(10)
_cell_angle_gamma 90.00
_cell_formula_units_Z 4
_cell_length_a 16.6372(15)
_cell_length_b 7.5880(9)
_cell_length_c 16.2967(14)
_cell_measurement_reflns_used 1764
_cell_measurement_temperature 298(2)
_cell_measurement_theta_max 21.713
_cell_measurement_theta_min 2.456
_cell_volume 2051.1(4)
_computing_cell_refinement 'SAINT (Bruker, 2007)'
_computing_data_collection 'SMART (Bruker, 2007)'
_computing_data_reduction 'SAINT (Bruker, 2007)'
_computing_molecular_graphics 'SHELXTL (Sheldrick, 2008)'
_computing_publication_material 'SHELXTL (Sheldrick, 2008)'
_computing_structure_refinement 'SHELXL97 (Sheldrick, 2008)'
_computing_structure_solution 'SHELXS97 (Sheldrick, 2008)'
_diffrn_ambient_temperature 298(2)
_diffrn_measured_fraction_theta_full 0.996
_diffrn_measured_fraction_theta_max 0.996
_diffrn_measurement_device_type 'Bruker SMART APEX CCD area-detector'
_diffrn_measurement_method 'phi and omega scans'
_diffrn_radiation_monochromator graphite
_diffrn_radiation_source 'fine-focus sealed tube'
_diffrn_radiation_type MoK\a
_diffrn_radiation_wavelength 0.71073
_diffrn_reflns_av_R_equivalents 0.0588
_diffrn_reflns_av_sigmaI/netI 0.0685
_diffrn_reflns_limit_h_max 19
_diffrn_reflns_limit_h_min -13
_diffrn_reflns_limit_k_max 9
_diffrn_reflns_limit_k_min -9
_diffrn_reflns_limit_l_max 19
_diffrn_reflns_limit_l_min -19
_diffrn_reflns_number 10277
_diffrn_reflns_theta_full 25.02
_diffrn_reflns_theta_max 25.02
_diffrn_reflns_theta_min 2.46
_exptl_absorpt_coefficient_mu 0.092
_exptl_absorpt_correction_T_max 0.9791
_exptl_absorpt_correction_T_min 0.9579
_exptl_absorpt_correction_type multi-scan
_exptl_absorpt_process_details '(SADABS; Sheldrick, 1996)'
_exptl_crystal_colour colourless
_exptl_crystal_density_diffrn 1.294
_exptl_crystal_density_method 'not measured'
_exptl_crystal_description block
_exptl_crystal_F_000 848
_exptl_crystal_size_max 0.47
_exptl_crystal_size_mid 0.46
_exptl_crystal_size_min 0.23
_refine_diff_density_max 0.219
_refine_diff_density_min -0.173
_refine_ls_extinction_coef 0.0049(10)
_refine_ls_extinction_expression Fc^*^=kFc[1+0.001xFc^2^\l^3^/sin(2\q)]^-1/4^
_refine_ls_extinction_method SHELXL
_refine_ls_goodness_of_fit_ref 1.036
_refine_ls_hydrogen_treatment constr
_refine_ls_matrix_type full
_refine_ls_number_parameters 263
_refine_ls_number_reflns 3596
_refine_ls_number_restraints 0
_refine_ls_restrained_S_all 1.036
_refine_ls_R_factor_all 0.1254
_refine_ls_R_factor_gt 0.0513
_refine_ls_shift/su_max 0.000
_refine_ls_shift/su_mean 0.000
_refine_ls_structure_factor_coef Fsqd
_refine_ls_weighting_details 'calc w=1/[\s^2^(Fo^2^)+(0.0542P)^2^+0.8303P] where P=(Fo^2^+2Fc^2^)/3'
_refine_ls_weighting_scheme calc
_refine_ls_wR_factor_gt 0.1174
_refine_ls_wR_factor_ref 0.1646
_reflns_number_gt 1712
_reflns_number_total 3596
_reflns_threshold_expression >2sigma(I)
_cod_data_source_file cv2762.cif
_cod_data_source_block I
_cod_original_sg_symbol_H-M 'P 21/c  '
_cod_database_code 2227352
_cod_database_fobs_code 2227352

loop_
_symmetry_equiv_pos_as_xyz
'x, y, z'
'-x, y+1/2, -z+1/2'
'-x, -y, -z'
'x, -y-1/2, z-1/2'

loop_
_atom_site_type_symbol
_atom_site_label
_atom_site_fract_x
_atom_site_fract_y
_atom_site_fract_z
_atom_site_U_iso_or_equiv
_atom_site_adp_type
_atom_site_calc_flag
_atom_site_refinement_flags
_atom_site_occupancy
_atom_site_disorder_assembly
_atom_site_disorder_group
N N1 0.15121(15) 0.6195(3) 0.48890(15) 0.0541(7) Uani d . 1 . .
H H1 0.1563 0.6254 0.5417 0.065 Uiso calc R 1 . .
N N2 0.08378(15) 0.6805(3) 0.44431(15) 0.0491(7) Uani d . 1 . .
N N3 0.27455(15) 0.4912(4) 0.49563(15) 0.0555(8) Uani d . 1 . .
H H3 0.2756 0.5015 0.5483 0.067 Uiso calc R 1 . .
N N4 0.33674(15) 0.4171(3) 0.45841(15) 0.0510(7) Uani d . 1 . .
N N5 0.23936(17) 0.5436(4) 0.78637(16) 0.0602(8) Uani d . 1 . .
O O1 0.20609(13) 0.5357(3) 0.37093(14) 0.0717(8) Uani d . 1 . .
O O2 0.02424(14) 0.7754(4) 0.30242(13) 0.0772(8) Uani d . 1 . .
H H2A 0.0592 0.7362 0.3357 0.116 Uiso calc R 1 . .
O O3 0.38946(14) 0.3282(4) 0.32185(14) 0.0826(8) Uani d . 1 . .
H H3A 0.3577 0.3729 0.3518 0.124 Uiso calc R 1 . .
O O4 0.22303(16) 0.6047(4) 0.65032(15) 0.0825(9) Uani d . 1 . .
C C1 0.20997(19) 0.5488(4) 0.4450(2) 0.0511(9) Uani d . 1 . .
C C2 0.0191(2) 0.7253(5) 0.57328(18) 0.0606(10) Uani d . 1 . .
H H2B 0.0483 0.6243 0.5950 0.091 Uiso calc R 1 . .
H H2C -0.0361 0.7172 0.5863 0.091 Uiso calc R 1 . .
H H2D 0.0428 0.8305 0.5973 0.091 Uiso calc R 1 . .
C C3 0.02260(19) 0.7313(4) 0.48137(18) 0.0445(8) Uani d . 1 . .
C C4 -0.04633(18) 0.7964(4) 0.42688(19) 0.0455(8) Uani d . 1 . .
C C5 -0.04176(19) 0.8178(4) 0.3417(2) 0.0516(9) Uani d . 1 . .
C C6 -0.1065(2) 0.8871(5) 0.2935(2) 0.0620(10) Uani d . 1 . .
H H6 -0.1023 0.9033 0.2374 0.074 Uiso d R 1 . .
C C7 -0.1762(2) 0.9319(5) 0.3270(2) 0.0706(11) Uani d . 1 . .
H H7 -0.2193 0.9779 0.2940 0.085 Uiso d R 1 . .
C C8 -0.1824(2) 0.9086(5) 0.4098(3) 0.0792(12) Uani d . 1 . .
H H8 -0.2299 0.9381 0.4330 0.095 Uiso d R 1 . .
C C9 -0.1183(2) 0.8417(5) 0.4584(2) 0.0634(10) Uani d . 1 . .
H H9 -0.1235 0.8264 0.5143 0.076 Uiso calc R 1 . .
C C10 0.40492(19) 0.3582(5) 0.59426(19) 0.0617(10) Uani d . 1 . .
H H10A 0.4233 0.4721 0.6132 0.093 Uiso calc R 1 . .
H H10B 0.4426 0.2699 0.6148 0.093 Uiso calc R 1 . .
H H10C 0.3531 0.3346 0.6139 0.093 Uiso calc R 1 . .
C C11 0.39830(18) 0.3552(4) 0.50206(19) 0.0470(8) Uani d . 1 . .
C C12 0.46219(18) 0.2798(4) 0.4551(2) 0.0485(8) Uani d . 1 . .
C C13 0.4547(2) 0.2668(5) 0.3684(2) 0.0588(9) Uani d . 1 . .
C C14 0.5149(2) 0.1875(5) 0.3275(2) 0.0756(12) Uani d . 1 . .
H H14 0.5082 0.1747 0.2706 0.091 Uiso d R 1 . .
C C15 0.5839(2) 0.1277(5) 0.3690(3) 0.0799(12) Uani d . 1 . .
H H15 0.6244 0.0772 0.3404 0.096 Uiso d R 1 . .
C C16 0.5933(2) 0.1423(5) 0.4528(3) 0.0738(11) Uani d . 1 . .
H H16 0.6404 0.1021 0.4813 0.089 Uiso d R 1 . .
C C17 0.5336(2) 0.2159(4) 0.4947(2) 0.0610(10) Uani d . 1 . .
H H17 0.5410 0.2237 0.5517 0.073 Uiso d R 1 . .
C C18 0.1982(2) 0.5477(5) 0.7144(2) 0.0700(11) Uani d . 1 . .
H H18 0.1458 0.5041 0.7116 0.084 Uiso calc R 1 . .
C C19 0.3198(2) 0.6151(6) 0.7959(2) 0.0948(14) Uani d . 1 . .
H H19A 0.3380 0.6399 0.7427 0.142 Uiso calc R 1 . .
H H19B 0.3553 0.5311 0.8239 0.142 Uiso calc R 1 . .
H H19C 0.3195 0.7218 0.8275 0.142 Uiso calc R 1 . .
C C20 0.2055(2) 0.4702(6) 0.8576(2) 0.0931(14) Uani d . 1 . .
H H20A 0.1503 0.4381 0.8436 0.140 Uiso calc R 1 . .
H H20B 0.2080 0.5561 0.9010 0.140 Uiso calc R 1 . .
H H20C 0.2356 0.3676 0.8757 0.140 Uiso calc R 1 . .

loop_
_atom_site_aniso_label
_atom_site_aniso_U_11
_atom_site_aniso_U_22
_atom_site_aniso_U_33
_atom_site_aniso_U_12
_atom_site_aniso_U_13
_atom_site_aniso_U_23
N1 0.0494(16) 0.072(2) 0.0391(15) 0.0127(15) -0.0055(13) -0.0015(14)
N2 0.0449(16) 0.0560(18) 0.0448(16) 0.0048(14) -0.0071(14) -0.0012(13)
N3 0.0466(16) 0.077(2) 0.0421(15) 0.0101(15) -0.0048(13) -0.0037(15)
N4 0.0432(15) 0.0593(18) 0.0493(17) 0.0022(14) -0.0032(13) -0.0033(14)
N5 0.0661(19) 0.073(2) 0.0406(17) 0.0032(17) 0.0014(15) 0.0090(15)
O1 0.0632(15) 0.106(2) 0.0436(15) 0.0167(14) -0.0101(12) -0.0117(14)
O2 0.0669(16) 0.117(2) 0.0473(14) 0.0275(15) 0.0014(13) 0.0008(14)
O3 0.0693(17) 0.125(2) 0.0517(15) 0.0146(16) -0.0044(13) -0.0063(15)
O4 0.099(2) 0.107(2) 0.0418(15) 0.0096(17) 0.0026(14) 0.0109(15)
C1 0.0455(19) 0.058(2) 0.048(2) -0.0022(17) -0.0055(17) -0.0060(18)
C2 0.064(2) 0.068(2) 0.049(2) 0.0049(19) -0.0020(17) 0.0008(18)
C3 0.049(2) 0.042(2) 0.0421(19) -0.0037(16) -0.0026(16) -0.0045(15)
C4 0.0480(19) 0.0426(19) 0.045(2) 0.0011(16) -0.0012(16) -0.0055(16)
C5 0.051(2) 0.058(2) 0.044(2) 0.0062(17) -0.0033(17) -0.0065(17)
C6 0.067(2) 0.068(3) 0.048(2) 0.007(2) -0.0143(19) -0.0001(18)
C7 0.058(2) 0.081(3) 0.070(3) 0.019(2) -0.015(2) -0.005(2)
C8 0.053(2) 0.103(3) 0.080(3) 0.022(2) 0.004(2) -0.006(3)
C9 0.057(2) 0.078(3) 0.055(2) 0.011(2) 0.0026(19) -0.001(2)
C10 0.061(2) 0.070(2) 0.053(2) 0.0082(19) -0.0060(17) 0.0022(19)
C11 0.0440(19) 0.047(2) 0.049(2) -0.0037(16) -0.0047(16) -0.0020(16)
C12 0.045(2) 0.046(2) 0.054(2) -0.0063(16) -0.0020(17) 0.0011(17)
C13 0.053(2) 0.065(2) 0.057(2) -0.0051(19) -0.0014(19) -0.0055(19)
C14 0.070(3) 0.093(3) 0.066(3) -0.004(2) 0.017(2) -0.012(2)
C15 0.068(3) 0.074(3) 0.101(4) 0.006(2) 0.028(3) -0.004(3)
C16 0.055(2) 0.072(3) 0.094(3) 0.012(2) 0.004(2) 0.011(2)
C17 0.055(2) 0.058(2) 0.070(2) 0.0031(19) -0.001(2) 0.0056(19)
C18 0.070(3) 0.075(3) 0.064(3) 0.000(2) -0.001(2) -0.001(2)
C19 0.072(3) 0.132(4) 0.078(3) -0.003(3) -0.009(2) 0.010(3)
C20 0.116(3) 0.100(3) 0.066(3) 0.013(3) 0.024(3) 0.025(2)

loop_
_atom_type_symbol
_atom_type_description
_atom_type_scat_dispersion_real
_atom_type_scat_dispersion_imag
_atom_type_scat_source
C C 0.0033 0.0016 'International Tables Vol C Tables 4.2.6.8 and 6.1.1.4'
H H 0.0000 0.0000 'International Tables Vol C Tables 4.2.6.8 and 6.1.1.4'
O O 0.0106 0.0060 'International Tables Vol C Tables 4.2.6.8 and 6.1.1.4'
N N 0.0061 0.0033 'International Tables Vol C Tables 4.2.6.8 and 6.1.1.4'

loop_
_geom_angle_atom_site_label_1
_geom_angle_atom_site_label_2
_geom_angle_atom_site_label_3
_geom_angle_site_symmetry_1
_geom_angle_site_symmetry_3
_geom_angle
_geom_angle_publ_flag
C1 N1 N2 . . 116.4(3) ?
C1 N1 H1 . . 121.8 ?
N2 N1 H1 . . 121.8 ?
C3 N2 N1 . . 120.0(3) ?
N4 N3 C1 . . 116.7(3) ?
N4 N3 H3 . . 121.6 ?
C1 N3 H3 . . 121.6 ?
C11 N4 N3 . . 120.2(3) ?
C18 N5 C19 . . 120.2(3) ?
C18 N5 C20 . . 121.3(3) ?
C19 N5 C20 . . 118.5(3) ?
C5 O2 H2A . . 109.5 ?
C13 O3 H3A . . 109.5 ?
O1 C1 N1 . . 124.8(3) ?
O1 C1 N3 . . 123.5(3) ?
N1 C1 N3 . . 111.6(3) ?
C3 C2 H2B . . 109.5 ?
C3 C2 H2C . . 109.5 ?
H2B C2 H2C . . 109.5 ?
C3 C2 H2D . . 109.5 ?
H2B C2 H2D . . 109.5 ?
H2C C2 H2D . . 109.5 ?
N2 C3 C4 . . 115.1(3) ?
N2 C3 C2 . . 123.6(3) ?
C4 C3 C2 . . 121.3(3) ?
C9 C4 C5 . . 116.9(3) ?
C9 C4 C3 . . 120.9(3) ?
C5 C4 C3 . . 122.2(3) ?
O2 C5 C6 . . 116.4(3) ?
O2 C5 C4 . . 123.3(3) ?
C6 C5 C4 . . 120.3(3) ?
C7 C6 C5 . . 121.0(3) ?
C7 C6 H6 . . 119.5 ?
C5 C6 H6 . . 119.5 ?
C6 C7 C8 . . 119.6(3) ?
C6 C7 H7 . . 120.2 ?
C8 C7 H7 . . 120.2 ?
C7 C8 C9 . . 120.0(4) ?
C7 C8 H8 . . 120.0 ?
C9 C8 H8 . . 120.0 ?
C8 C9 C4 . . 122.2(3) ?
C8 C9 H9 . . 118.9 ?
C4 C9 H9 . . 118.9 ?
C11 C10 H10A . . 109.5 ?
C11 C10 H10B . . 109.5 ?
H10A C10 H10B . . 109.5 ?
C11 C10 H10C . . 109.5 ?
H10A C10 H10C . . 109.5 ?
H10B C10 H10C . . 109.5 ?
N4 C11 C12 . . 115.4(3) ?
N4 C11 C10 . . 122.7(3) ?
C12 C11 C10 . . 121.8(3) ?
C17 C12 C13 . . 116.4(3) ?
C17 C12 C11 . . 121.2(3) ?
C13 C12 C11 . . 122.4(3) ?
O3 C13 C14 . . 117.2(3) ?
O3 C13 C12 . . 122.7(3) ?
C14 C13 C12 . . 120.1(3) ?
C15 C14 C13 . . 121.2(4) ?
C15 C14 H14 . . 119.4 ?
C13 C14 H14 . . 119.4 ?
C14 C15 C16 . . 119.7(4) ?
C14 C15 CG1 . . 59.7(2) ?
C14 C15 H15 . . 120.2 ?
C16 C15 H15 . . 120.2 ?
C15 C16 C17 . . 120.0(4) ?
C15 C16 H16 . . 120.0 ?
C17 C16 H16 . . 120.0 ?
C16 C17 C12 . . 122.5(4) ?
C16 C17 H17 . . 118.8 ?
C12 C17 H17 . . 118.8 ?
O4 C18 N5 . . 125.4(4) ?
O4 C18 H18 . . 117.3 ?
N5 C18 H18 . . 117.3 ?
N5 C19 H19A . . 109.5 ?
N5 C19 H19B . . 109.5 ?
H19A C19 H19B . . 109.5 ?
N5 C19 H19C . . 109.5 ?
H19A C19 H19C . . 109.5 ?
H19B C19 H19C . . 109.5 ?
N5 C20 H20A . . 109.5 ?
N5 C20 H20B . . 109.5 ?
H20A C20 H20B . . 109.5 ?
N5 C20 H20C . . 109.5 ?
H20A C20 H20C . . 109.5 ?
H20B C20 H20C . . 109.5 ?

loop_
_geom_bond_atom_site_label_1
_geom_bond_atom_site_label_2
_geom_bond_site_symmetry_2
_geom_bond_distance
_geom_bond_publ_flag
N1 C1 . 1.365(4) ?
N1 N2 . 1.369(3) ?
N1 H1 . 0.8600 ?
N2 C3 . 1.283(4) ?
N3 N4 . 1.361(3) ?
N3 C1 . 1.374(4) ?
N3 H3 . 0.8600 ?
N4 C11 . 1.289(4) ?
N5 C18 . 1.311(4) ?
N5 C19 . 1.440(4) ?
N5 C20 . 1.441(4) ?
O1 C1 . 1.208(3) ?
O2 C5 . 1.352(3) ?
O2 H2A . 0.8200 ?
O3 C13 . 1.358(4) ?
O3 H3A . 0.8200 ?
O4 C18 . 1.232(4) ?
C2 C3 . 1.504(4) ?
C2 H2B . 0.9600 ?
C2 H2C . 0.9600 ?
C2 H2D . 0.9600 ?
C3 C4 . 1.480(4) ?
C4 C9 . 1.382(4) ?
C4 C5 . 1.405(4) ?
C5 C6 . 1.387(4) ?
C6 C7 . 1.363(5) ?
C6 H6 . 0.9300 ?
C7 C8 . 1.372(5) ?
C7 H7 . 0.9300 ?
C8 C9 . 1.375(5) ?
C8 H8 . 0.9302 ?
C9 H9 . 0.9300 ?
C10 C11 . 1.498(4) ?
C10 H10A . 0.9600 ?
C10 H10B . 0.9600 ?
C10 H10C . 0.9600 ?
C11 C12 . 1.473(4) ?
C12 C17 . 1.394(4) ?
C12 C13 . 1.411(4) ?
C13 C14 . 1.384(5) ?
C14 C15 . 1.364(5) ?
C14 H14 . 0.9300 ?
C15 C16 . 1.367(5) ?
C15 H15 . 0.9299 ?
C16 C17 . 1.368(5) ?
C16 H16 . 0.9300 ?
C17 H17 . 0.9300 ?
C18 H18 . 0.9300 ?
C19 H19A . 0.9600 ?
C19 H19B . 0.9600 ?
C19 H19C . 0.9600 ?
C20 H20A . 0.9600 ?
C20 H20B . 0.9600 ?
C20 H20C . 0.9600 ?

loop_
_geom_hbond_atom_site_label_D
_geom_hbond_atom_site_label_H
_geom_hbond_atom_site_label_A
_geom_hbond_site_symmetry_A
_geom_hbond_distance_DH
_geom_hbond_distance_HA
_geom_hbond_distance_DA
_geom_hbond_angle_DHA
N1 H1 O4 . 0.86 2.02 2.805(3) 151.3
N3 H3 O4 . 0.86 2.09 2.858(4) 148.2
O2 H2A N2 . 0.82 1.83 2.548(3) 144.6
O3 H3A N4 . 0.82 1.83 2.546(3) 145.1
C6 H6 O1 2 0.93 2.57 3.241(4) 128.9
C10 H10A Cg 3_666 0.96 2.66 3.536(4) 152.6

loop_
_cod_related_entry_id
_cod_related_entry_database
_cod_related_entry_code
1 ChemSpider 30656204
